data_2213751
loop_
_publ_author_name
'B. Thimme Gowda'
'K. Jyothi'
'Jozef Ko\<z\'i\<sek'
'Miroslav Tokar\<c\'ik'
'Hartmut Fuess '

_publ_section_title
;
 <i>N</i>,<i>N</i>,4-Trichlorobenzenesulfonamide
;
_journal_coeditor_code DN2172
_journal_issue 6
_journal_name_full 'Acta Crystallographica Section E'
_journal_page_first o2905
_journal_page_last o2905
_journal_paper_doi 10.1107/S1600536807021848
_journal_volume 63
_journal_year 2007
_chemical_formula_iupac 'C6 H4 Cl3 N O2 S'
_chemical_formula_moiety 'C6 H4 Cl3 N O2 S'
_chemical_formula_sum 'C6 H4 Cl3 N O2 S'
_chemical_formula_weight 260.51
_chemical_name_systematic
;
N,N,4-Trichlorobenzenesulfonamide
;
_space_group_IT_number 14
_symmetry_cell_setting monoclinic
_symmetry_space_group_name_Hall '-P 2ybc'
_symmetry_space_group_name_H-M 'P 1 21/c 1'
_atom_sites_solution_hydrogens geom
_atom_sites_solution_primary direct
_atom_sites_solution_secondary difmap
_audit_creation_method 'WinGX routine CIF_UPDATE'
_cell_angle_alpha 90
_cell_angle_beta 123.542(17)
_cell_angle_gamma 90
_cell_formula_units_Z 4
_cell_length_a 7.028(2)
_cell_length_b 16.059(3)
_cell_length_c 10.492(3)
_cell_measurement_reflns_used 30
_cell_measurement_temperature 299(2)
_cell_measurement_theta_max 19.9
_cell_measurement_theta_min 16.8
_cell_volume 987.0(5)
_computing_cell_refinement
;
STADI4
;
_computing_data_collection
;
STADI4 (Stoe & Cie, 1996)
;
_computing_data_reduction 'X-RED  (Stoe & Cie, 1996)'
_computing_molecular_graphics 'ORTEP-3 (Farrugia, 1997)'
_computing_publication_material
;
SHELXL97, PLATON (Spek, 2003) and WinGX (Farrugia, 1999)
;
_computing_structure_refinement 'SHELXL97 (Sheldrick, 1997)'
_computing_structure_solution 'SHELXS97 (Sheldrick, 1997)'
_diffrn_ambient_temperature 299(2)
_diffrn_measured_fraction_theta_full 0.967
_diffrn_measured_fraction_theta_max 0.967
_diffrn_measurement_device 'Stoe Stadi-4 four-circle'
_diffrn_measurement_method 'profile fitted scan 2\q/\w 1/1'
_diffrn_radiation_monochromator graphite
_diffrn_radiation_source 'fine-focus sealed tube'
_diffrn_radiation_type MoK\a
_diffrn_radiation_wavelength 0.71073
_diffrn_reflns_av_R_equivalents 0.0284
_diffrn_reflns_limit_h_max 8
_diffrn_reflns_limit_h_min -1
_diffrn_reflns_limit_k_max 0
_diffrn_reflns_limit_k_min -19
_diffrn_reflns_limit_l_max 11
_diffrn_reflns_limit_l_min -12
_diffrn_reflns_number 2909
_diffrn_reflns_theta_full 26.06
_diffrn_reflns_theta_max 26.06
_diffrn_reflns_theta_min 5.3
_diffrn_standards_decay_% 18.2
_diffrn_standards_interval_time 180
_diffrn_standards_number 3
_exptl_absorpt_coefficient_mu 1.103
_exptl_absorpt_correction_T_max 0.8432
_exptl_absorpt_correction_T_min 0.6085
_exptl_absorpt_correction_type psi-scan
_exptl_absorpt_process_details '(North <i>et al.</i>,  1968)'
_exptl_crystal_colour colorless
_exptl_crystal_density_diffrn 1.753
_exptl_crystal_density_method 'not measured'
_exptl_crystal_description prism
_exptl_crystal_F_000 520
_exptl_crystal_size_max 0.50
_exptl_crystal_size_mid 0.30
_exptl_crystal_size_min 0.16
_refine_diff_density_max 0.473
_refine_diff_density_min -0.512
_refine_ls_extinction_method none
_refine_ls_goodness_of_fit_ref 1.055
_refine_ls_hydrogen_treatment constr
_refine_ls_matrix_type full
_refine_ls_number_parameters 118
_refine_ls_number_reflns 1893
_refine_ls_number_restraints 0
_refine_ls_restrained_S_all 1.055
_refine_ls_R_factor_all 0.069
_refine_ls_R_factor_gt 0.0517
_refine_ls_shift/su_max 0.003
_refine_ls_shift/su_mean 0.001
_refine_ls_structure_factor_coef Fsqd
_refine_ls_weighting_details 'calc w=1/[\s^2^(Fo^2^)+(0.0359P)^2^+1.1354P] where P=(Fo^2^+2Fc^2^)/3'
_refine_ls_weighting_scheme calc
_refine_ls_wR_factor_gt 0.1143
_refine_ls_wR_factor_ref 0.1288
_reflns_number_gt 1463
_reflns_number_total 1893
_reflns_threshold_expression I>2\s(I)
_cod_data_source_file dn2172.cif
_cod_data_source_block I
_cod_original_sg_symbol_H-M 'P 21/c'
_cod_database_code 2213751
_cod_database_fobs_code 2213751

loop_
_symmetry_equiv_pos_as_xyz
'x, y, z'
'-x, y+1/2, -z+1/2'
'-x, -y, -z'
'x, -y-1/2, z-1/2'

loop_
_atom_site_type_symbol
_atom_site_label
_atom_site_fract_x
_atom_site_fract_y
_atom_site_fract_z
_atom_site_U_iso_or_equiv
_atom_site_adp_type
_atom_site_calc_flag
_atom_site_refinement_flags
_atom_site_occupancy
C C1 0.4426(6) 0.10921(19) 0.7590(4) 0.0581(8) Uani d . 1
C C2 0.3401(6) 0.1415(2) 0.6138(4) 0.0586(8) Uani d . 1
H H2 0.3309 0.1988 0.5986 0.07 Uiso calc R 1
C C3 0.2521(6) 0.0882(2) 0.4923(4) 0.0624(8) Uani d . 1
H H3 0.1827 0.1087 0.3933 0.075 Uiso calc R 1
C C4 0.2678(5) 0.0029(2) 0.5187(4) 0.0587(8) Uani d . 1
C C5 0.3736(7) -0.0292(2) 0.6638(5) 0.0681(9) Uani d . 1
H H5 0.3859 -0.0865 0.6791 0.082 Uiso calc R 1
C C6 0.4603(7) 0.0237(2) 0.7850(4) 0.0712(10) Uani d . 1
H H6 0.5304 0.0029 0.8839 0.085 Uiso calc R 1
N N1 0.8345(7) 0.1993(2) 0.9797(4) 0.0989(13) Uani d . 1
O O1 0.4435(7) 0.25683(17) 0.8619(4) 0.1012(10) Uani d . 1
O O2 0.5656(10) 0.1377(2) 1.0389(4) 0.1493(19) Uani d . 1
S S1 0.5485(2) 0.17781(6) 0.91307(12) 0.0862(4) Uani d . 1
Cl Cl1 0.8487(2) 0.24204(7) 0.83545(15) 0.1027(5) Uani d . 1
Cl Cl2 0.9967(3) 0.10945(9) 1.04611(15) 0.1527(9) Uani d . 1
Cl Cl3 0.15203(16) -0.06413(7) 0.36448(12) 0.0834(4) Uani d . 1

loop_
_atom_site_aniso_label
_atom_site_aniso_U_11
_atom_site_aniso_U_22
_atom_site_aniso_U_33
_atom_site_aniso_U_12
_atom_site_aniso_U_13
_atom_site_aniso_U_23
C1 0.084(2) 0.0433(15) 0.0655(19) 0.0008(15) 0.0527(18) -0.0033(14)
C2 0.0661(19) 0.0439(16) 0.068(2) 0.0034(14) 0.0379(17) 0.0018(14)
C3 0.0604(19) 0.0605(19) 0.0627(19) 0.0019(15) 0.0317(16) -0.0036(15)
C4 0.0518(17) 0.0589(18) 0.076(2) -0.0108(14) 0.0421(16) -0.0190(16)
C5 0.094(3) 0.0426(16) 0.090(3) -0.0070(16) 0.065(2) -0.0049(16)
C6 0.113(3) 0.0488(18) 0.071(2) 0.0012(18) 0.063(2) 0.0061(16)
N1 0.124(3) 0.0581(18) 0.0560(18) 0.009(2) 0.0132(19) -0.0120(15)
O1 0.150(3) 0.0591(15) 0.110(2) 0.0228(17) 0.081(2) -0.0109(15)
O2 0.319(6) 0.086(2) 0.108(3) -0.009(3) 0.159(4) -0.0083(19)
S1 0.1578(11) 0.0511(5) 0.0720(6) 0.0065(6) 0.0776(7) -0.0054(4)
Cl1 0.1127(9) 0.0792(7) 0.0955(8) -0.0364(6) 0.0445(7) -0.0213(6)
Cl2 0.1630(15) 0.0953(9) 0.0810(8) 0.0433(9) -0.0073(9) -0.0078(7)
Cl3 0.0699(6) 0.0842(7) 0.0971(7) -0.0202(5) 0.0468(5) -0.0418(6)

loop_
_atom_type_symbol
_atom_type_description
_atom_type_scat_dispersion_real
_atom_type_scat_dispersion_imag
_atom_type_scat_source
C C 0.0033 0.0016 'International Tables Vol C Tables 4.2.6.8 and 6.1.1.4'
H H 0 0 'International Tables Vol C Tables 4.2.6.8 and 6.1.1.4'
N N 0.0061 0.0033 'International Tables Vol C Tables 4.2.6.8 and 6.1.1.4'
O O 0.0106 0.006 'International Tables Vol C Tables 4.2.6.8 and 6.1.1.4'
S S 0.1246 0.1234 'International Tables Vol C Tables 4.2.6.8 and 6.1.1.4'
Cl Cl 0.1484 0.1585 'International Tables Vol C Tables 4.2.6.8 and 6.1.1.4'

loop_
_geom_angle_atom_site_label_1
_geom_angle_atom_site_label_2
_geom_angle_atom_site_label_3
_geom_angle
C2 C1 C6 121.6(3)
C2 C1 S1 118.8(2)
C6 C1 S1 119.6(3)
C3 C2 C1 119.1(3)
C3 C2 H2 120.4
C1 C2 H2 120.4
C2 C3 C4 119.1(3)
C2 C3 H3 120.5
C4 C3 H3 120.5
C5 C4 C3 121.7(3)
C5 C4 Cl3 119.4(3)
C3 C4 Cl3 118.9(3)
C6 C5 C4 119.4(3)
C6 C5 H5 120.3
C4 C5 H5 120.3
C5 C6 C1 119.1(3)
C5 C6 H6 120.4
C1 C6 H6 120.4
Cl1 N1 Cl2 110.0(3)
Cl1 N1 S1 109.80(18)
Cl2 N1 S1 110.5(2)
O2 S1 O1 121.3(2)
O2 S1 C1 110.49(19)
O1 S1 C1 110.38(18)
O2 S1 N1 103.3(3)
O1 S1 N1 102.5(2)
C1 S1 N1 107.51(17)

loop_
_geom_bond_atom_site_label_1
_geom_bond_atom_site_label_2
_geom_bond_distance
C1 C2 1.377(4)
C1 C6 1.393(4)
C1 S1 1.747(3)
C2 C3 1.367(5)
C2 H2 0.9300
C3 C4 1.390(5)
C3 H3 0.9300
C4 C5 1.373(5)
C4 Cl3 1.727(3)
C5 C6 1.361(5)
C5 H5 0.9300
C6 H6 0.9300
N1 Cl1 1.714(5)
N1 Cl2 1.729(4)
N1 S1 1.759(5)
O1 S1 1.416(3)
O2 S1 1.413(3)

loop_
_geom_torsion_atom_site_label_1
_geom_torsion_atom_site_label_2
_geom_torsion_atom_site_label_3
_geom_torsion_atom_site_label_4
_geom_torsion
C6 C1 C2 C3 0.5(5)
S1 C1 C2 C3 -178.5(3)
C1 C2 C3 C4 0.3(5)
C2 C3 C4 C5 -1.4(5)
C2 C3 C4 Cl3 178.9(2)
C3 C4 C5 C6 1.8(5)
Cl3 C4 C5 C6 -178.6(3)
C4 C5 C6 C1 -1.0(6)
C2 C1 C6 C5 -0.2(6)
S1 C1 C6 C5 178.9(3)
C2 C1 S1 O2 157.6(4)
C6 C1 S1 O2 -21.4(4)
C2 C1 S1 O1 20.7(4)
C6 C1 S1 O1 -158.4(3)
C2 C1 S1 N1 -90.4(3)
C6 C1 S1 N1 90.6(3)
Cl1 N1 S1 O2 175.7(2)
Cl2 N1 S1 O2 54.2(3)
Cl1 N1 S1 O1 -57.5(2)
Cl2 N1 S1 O1 -179.0(2)
Cl1 N1 S1 C1 58.9(2)
Cl2 N1 S1 C1 -62.7(2)

loop_
_cod_related_entry_id
_cod_related_entry_database
_cod_related_entry_code
1 ChemSpider 205008
